data_7111215
loop_
_publ_author_name
'Sano, Yosuke'
'Sayama, Kazutoshi'
'Arimoto, Yasushi'
'Inakuma, Takahiro'
'Kobayashi, Kimiko'
'Koshino, Hiroyuki'
'Kawagishi, Hirokazu'

_publ_section_title
;
 Ustalic acid as a toxin and related compounds from the mushroom
 Tricholoma ustale
;
_journal_issue 13
_journal_name_full 'Chemical Communications'
_journal_page_first 1384
_journal_paper_doi 10.1039/b202607d
_journal_year 2002
_chemical_formula_moiety 'C19 H14 O6 '
_chemical_formula_sum 'C19 H14 O6'
_chemical_formula_weight 338.32
_space_group_IT_number 14
_symmetry_cell_setting monoclinic
_symmetry_Int_Tables_number 14
_symmetry_space_group_name_Hall '-P 2yn'
_symmetry_space_group_name_H-M 'P 1 21/n 1'
_cell_angle_alpha 90
_cell_angle_beta 92.241(9)
_cell_angle_gamma 90
_cell_formula_units_Z 8
_cell_length_a 12.699(2)
_cell_length_b 12.3295(8)
_cell_length_c 20.909(2)
_cell_measurement_reflns_used 25
_cell_measurement_temperature 296.2
_cell_measurement_theta_max 42.3
_cell_measurement_theta_min 22.1
_cell_volume 3271.3(6)
_computing_data_reduction 'teXsan Ver. 1.10'
_computing_publication_material 'teXsan Ver. 1.10'
_computing_structure_refinement 'teXsan Ver. 1.10'
_computing_structure_solution SIR92
_diffrn_measured_fraction_theta_full 0.9995
_diffrn_measured_fraction_theta_max 0.9995
_diffrn_measurement_device_type 'ENRAF-NONIUS CAD4'
_diffrn_radiation_type 'Cu K\a'
_diffrn_radiation_wavelength 1.5418
_diffrn_reflns_av_R_equivalents 0.022
_diffrn_reflns_limit_h_max 15
_diffrn_reflns_limit_h_min -15
_diffrn_reflns_limit_k_max 14
_diffrn_reflns_limit_k_min 0
_diffrn_reflns_limit_l_max 25
_diffrn_reflns_limit_l_min -25
_diffrn_reflns_number 12624
_diffrn_reflns_theta_full 68.44
_diffrn_reflns_theta_max 68.44
_exptl_absorpt_coefficient_mu 0.868
_exptl_absorpt_correction_T_max 1.000
_exptl_absorpt_correction_T_min 0.932
_exptl_absorpt_correction_type psi-scan
_exptl_absorpt_process_details '(North, Phillips & Mathews, 1968)'
_exptl_crystal_colour yellow
_exptl_crystal_density_diffrn 1.374
_exptl_crystal_density_method 'not measured'
_exptl_crystal_description plate
_exptl_crystal_size_max 0.360
_exptl_crystal_size_mid 0.220
_exptl_crystal_size_min 0.140
_refine_diff_density_max 0.20
_refine_diff_density_min -0.38
_refine_ls_extinction_method none
_refine_ls_goodness_of_fit_ref 1.604
_refine_ls_hydrogen_treatment refall
_refine_ls_number_parameters 563
_refine_ls_number_reflns 6008
_refine_ls_R_factor_gt 0.0432
_refine_ls_shift/su_max 0.8824
_refine_ls_structure_factor_coef F
_refine_ls_weighting_details 'w = 1/[\s^2^(Fo) + 0.00063|Fo|^2^]'
_refine_ls_weighting_scheme calc
_refine_ls_wR_factor_ref 0.0625
_reflns_number_gt 4902
_reflns_number_total 6008
_reflns_threshold_expression F^2^>2.0\s(F^2^)
_cod_data_source_file b202607dsup1.cif
_cod_data_source_block 2(C19H14O6)
_cod_original_sg_symbol_H-M P21/n
_cod_original_formula_sum 'C19 H14 O6 '
_cod_database_code 7111215

loop_
_symmetry_equiv_pos_as_xyz
x,y,z
1/2-x,1/2+y,1/2-z
-x,-y,-z
1/2+x,1/2-y,1/2+z

loop_
_atom_site_label
_atom_site_type_symbol
_atom_site_fract_x
_atom_site_fract_y
_atom_site_fract_z
_atom_site_U_iso_or_equiv
_atom_site_adp_type
_atom_site_occupancy
_atom_site_calc_flag
O(1) O -0.0340(1) -0.09844(10) 0.25852(6) 0.0594(4) Uani 1.00 d
O(2) O -0.08913(10) 0.0655(1) 0.22143(6) 0.0556(4) Uani 1.00 d
O(3) O 0.06463(10) 0.1163(1) 0.40526(6) 0.0540(4) Uani 1.00 d
O(4) O 0.2009(1) 0.0053(1) 0.42461(6) 0.0557(4) Uani 1.00 d
O(5) O 0.21721(9) 0.1307(1) 0.29910(6) 0.0506(3) Uani 1.00 d
O(6) O 0.1576(1) 0.2968(1) 0.31888(7) 0.0631(4) Uani 1.00 d
O(7) O 0.58534(9) 0.3410(1) 0.52713(6) 0.0497(3) Uani 1.00 d
O(8) O 0.45376(9) 0.4417(1) 0.56741(6) 0.0498(3) Uani 1.00 d
O(9) O 0.34065(9) 0.32245(10) 0.38619(6) 0.0480(3) Uani 1.00 d
O(10) O 0.39410(10) 0.15352(10) 0.36751(6) 0.0538(4) Uani 1.00 d
O(11) O 0.2924(1) 0.1626(1) 0.49413(7) 0.0571(4) Uani 1.00 d
O(12) O 0.1554(1) 0.2739(1) 0.47684(7) 0.0678(4) Uani 1.00 d
C(1) C -0.1040(2) -0.0465(2) 0.2142(1) 0.0628(6) Uani 1.00 d
C(2) C 0.0182(1) -0.0207(1) 0.29456(8) 0.0437(4) Uani 1.00 d
C(3) C -0.0023(1) 0.0832(1) 0.26105(8) 0.0426(4) Uani 1.00 d
C(4) C 0.0705(1) -0.0511(1) 0.34898(7) 0.0423(4) Uani 1.00 d
C(5) C 0.0878(1) -0.1676(1) 0.36579(8) 0.0447(4) Uani 1.00 d
C(6) C 0.1307(2) -0.2397(2) 0.3230(1) 0.0557(5) Uani 1.00 d
C(7) C 0.1530(2) -0.3456(2) 0.3411(1) 0.0686(7) Uani 1.00 d
C(8) C 0.1308(2) -0.3807(2) 0.4017(1) 0.0737(7) Uani 1.00 d
C(9) C 0.0865(2) -0.3113(2) 0.4437(1) 0.0711(7) Uani 1.00 d
C(10) C 0.0650(2) -0.2052(2) 0.42647(10) 0.0569(5) Uani 1.00 d
C(11) C 0.1138(1) 0.0300(1) 0.39511(8) 0.0431(4) Uani 1.00 d
C(12) C 0.0467(1) 0.1800(1) 0.25801(8) 0.0423(4) Uani 1.00 d
C(13) C 0.0090(1) 0.2669(1) 0.21400(8) 0.0422(4) Uani 1.00 d
C(14) C -0.0966(2) 0.2931(2) 0.2050(1) 0.0557(5) Uani 1.00 d
C(15) C -0.1288(2) 0.3698(2) 0.1605(1) 0.0727(7) Uani 1.00 d
C(16) C -0.0565(2) 0.4216(2) 0.1240(1) 0.0735(7) Uani 1.00 d
C(17) C 0.0482(2) 0.3982(2) 0.1325(1) 0.0698(7) Uani 1.00 d
C(18) C 0.0816(2) 0.3218(2) 0.1777(1) 0.0562(5) Uani 1.00 d
C(19) C 0.1479(1) 0.2002(1) 0.29460(8) 0.0421(4) Uani 1.00 d
C(20) C 0.5617(1) 0.4151(2) 0.57624(8) 0.0455(5) Uani 1.00 d
C(21) C 0.4942(1) 0.3149(1) 0.49327(8) 0.0403(4) Uani 1.00 d
C(22) C 0.4076(1) 0.3625(1) 0.52938(8) 0.0412(4) Uani 1.00 d
C(23) C 0.4997(1) 0.2593(1) 0.43799(7) 0.0394(4) Uani 1.00 d
C(24) C 0.5988(1) 0.2112(1) 0.41531(7) 0.0393(4) Uani 1.00 d
C(25) C 0.6766(1) 0.1706(1) 0.45770(8) 0.0465(5) Uani 1.00 d
C(26) C 0.7678(1) 0.1248(2) 0.43510(9) 0.0544(5) Uani 1.00 d
C(27) C 0.7833(1) 0.1188(2) 0.3704(1) 0.0566(5) Uani 1.00 d
C(28) C 0.7068(1) 0.1579(2) 0.32801(9) 0.0519(5) Uani 1.00 d
C(29) C 0.6155(1) 0.2033(1) 0.34976(8) 0.0448(4) Uani 1.00 d
C(30) C 0.4040(1) 0.2469(1) 0.39537(7) 0.0404(4) Uani 1.00 d
C(31) C 0.3038(1) 0.3433(1) 0.53396(8) 0.0425(4) Uani 1.00 d
C(32) C 0.2376(1) 0.4088(1) 0.57661(7) 0.0423(4) Uani 1.00 d
C(33) C 0.1783(1) 0.3557(2) 0.62180(9) 0.0525(5) Uani 1.00 d
C(34) C 0.1152(2) 0.4146(2) 0.66128(10) 0.0659(7) Uani 1.00 d
C(35) C 0.1085(2) 0.5253(2) 0.6557(1) 0.0723(7) Uani 1.00 d
C(36) C 0.1670(2) 0.5782(2) 0.6109(1) 0.0684(7) Uani 1.00 d
C(37) C 0.2318(2) 0.5201(2) 0.57179(10) 0.0552(5) Uani 1.00 d
C(38) C 0.2490(1) 0.2531(1) 0.49916(8) 0.0452(4) Uani 1.00 d
H(1) H -0.082(2) -0.070(2) 0.167(1) 0.100(8) Uiso 1.00 d
H(2) H -0.184(2) -0.070(2) 0.222(1) 0.103(9) Uiso 1.00 d
H(3) H 0.143(2) -0.212(2) 0.280(1) 0.068(6) Uiso 1.00 d
H(4) H 0.190(2) -0.393(3) 0.310(1) 0.12(1) Uiso 1.00 d
H(5) H 0.141(2) -0.461(2) 0.413(1) 0.093(8) Uiso 1.00 d
H(6) H 0.075(2) -0.334(2) 0.484(1) 0.084(8) Uiso 1.00 d
H(7) H 0.042(2) -0.154(2) 0.457(1) 0.075(7) Uiso 1.00 d
H(8) H -0.149(2) 0.256(2) 0.230(1) 0.085(8) Uiso 1.00 d
H(9) H -0.210(2) 0.390(2) 0.159(1) 0.087(7) Uiso 1.00 d
H(10) H -0.077(2) 0.476(2) 0.091(1) 0.087(7) Uiso 1.00 d
H(11) H 0.115(2) 0.437(2) 0.111(1) 0.090(7) Uiso 1.00 d
H(12) H 0.159(2) 0.303(2) 0.182(1) 0.073(7) Uiso 1.00 d
H(13) H 0.244(4) 0.074(4) 0.449(2) 0.21(2) Uiso 1.00 d
H(14) H 0.247(3) 0.302(3) 0.346(2) 0.15(1) Uiso 1.00 d
H(15) H 0.610(1) 0.480(2) 0.5745(8) 0.050(5) Uiso 1.00 d
H(16) H 0.576(2) 0.381(2) 0.617(1) 0.063(6) Uiso 1.00 d
H(17) H 0.667(1) 0.176(2) 0.5050(10) 0.054(5) Uiso 1.00 d
H(18) H 0.828(2) 0.096(2) 0.4658(10) 0.063(6) Uiso 1.00 d
H(19) H 0.847(2) 0.088(2) 0.3540(9) 0.061(6) Uiso 1.00 d
H(20) H 0.724(2) 0.153(2) 0.2806(10) 0.059(5) Uiso 1.00 d
H(21) H 0.561(1) 0.231(1) 0.3205(9) 0.050(5) Uiso 1.00 d
H(22) H 0.183(2) 0.276(2) 0.6270(10) 0.061(6) Uiso 1.00 d
H(23) H 0.074(2) 0.377(2) 0.690(1) 0.073(7) Uiso 1.00 d
H(24) H 0.061(2) 0.569(2) 0.685(1) 0.080(7) Uiso 1.00 d
H(25) H 0.162(2) 0.658(2) 0.606(1) 0.084(7) Uiso 1.00 d
H(26) H 0.277(2) 0.558(2) 0.539(1) 0.086(7) Uiso 1.00 d
H(27) H 0.322(2) 0.147(2) 0.342(1) 0.094(8) Uiso 1.00 d
H(28) H 0.119(2) 0.194(3) 0.447(2) 0.13(1) Uiso 1.00 d

loop_
_atom_site_aniso_label
_atom_site_aniso_U_11
_atom_site_aniso_U_22
_atom_site_aniso_U_33
_atom_site_aniso_U_12
_atom_site_aniso_U_13
_atom_site_aniso_U_23
O(1) 0.0732(9) 0.0429(7) 0.0597(8) -0.0100(6) -0.0280(7) -0.0029(6)
O(2) 0.0575(7) 0.0457(7) 0.0614(8) -0.0061(6) -0.0248(6) -0.0013(6)
O(3) 0.0511(7) 0.0580(8) 0.0527(7) -0.0024(6) -0.0011(5) -0.0134(6)
O(4) 0.0569(7) 0.0514(7) 0.0571(7) -0.0075(6) -0.0202(6) 0.0009(6)
O(5) 0.0401(6) 0.0559(7) 0.0553(7) -0.0024(5) -0.0036(5) 0.0016(6)
O(6) 0.0634(8) 0.0525(8) 0.0717(9) -0.0032(6) -0.0213(7) -0.0139(7)
O(7) 0.0381(6) 0.0604(7) 0.0504(7) -0.0057(5) -0.0030(5) -0.0146(6)
O(8) 0.0429(6) 0.0525(7) 0.0537(7) -0.0073(5) -0.0014(5) -0.0183(6)
O(9) 0.0468(6) 0.0471(7) 0.0494(7) 0.0039(5) -0.0087(5) -0.0037(5)
O(10) 0.0474(7) 0.0472(7) 0.0658(8) 0.0006(5) -0.0116(6) -0.0168(6)
O(11) 0.0642(8) 0.0452(7) 0.0616(8) -0.0112(6) -0.0004(6) -0.0084(6)
O(12) 0.0433(7) 0.090(1) 0.0698(9) -0.0059(7) -0.0056(6) -0.0299(8)
C(1) 0.075(1) 0.047(1) 0.064(1) -0.0105(10) -0.030(1) 0.0025(9)
C(2) 0.0440(8) 0.0440(9) 0.0425(8) -0.0074(7) -0.0054(7) -0.0044(7)
C(3) 0.0421(8) 0.0462(9) 0.0386(8) -0.0029(7) -0.0084(6) -0.0041(7)
C(4) 0.0412(8) 0.0445(9) 0.0409(8) -0.0066(7) -0.0023(7) 0.0006(7)
C(5) 0.0403(8) 0.0461(9) 0.0471(9) -0.0099(7) -0.0075(7) 0.0029(7)
C(6) 0.052(1) 0.053(1) 0.062(1) -0.0032(8) 0.0020(9) 0.0027(9)
C(7) 0.061(1) 0.053(1) 0.092(2) 0.0030(10) 0.005(1) 0.000(1)
C(8) 0.066(1) 0.056(1) 0.098(2) -0.005(1) -0.013(1) 0.019(1)
C(9) 0.079(2) 0.069(1) 0.064(1) -0.016(1) -0.015(1) 0.022(1)
C(10) 0.064(1) 0.057(1) 0.049(1) -0.0130(9) -0.0074(9) 0.0053(9)
C(11) 0.0425(8) 0.0475(9) 0.0391(8) -0.0085(7) -0.0016(7) 0.0021(7)
C(12) 0.0417(8) 0.0453(9) 0.0395(8) -0.0017(7) -0.0032(6) -0.0039(7)
C(13) 0.0452(9) 0.0382(8) 0.0429(8) -0.0012(7) -0.0031(7) -0.0056(7)
C(14) 0.0471(10) 0.048(1) 0.071(1) 0.0005(8) -0.0050(9) 0.0018(9)
C(15) 0.065(1) 0.048(1) 0.103(2) 0.0031(10) -0.028(1) 0.005(1)
C(16) 0.100(2) 0.044(1) 0.074(1) 0.001(1) -0.022(1) 0.009(1)
C(17) 0.095(2) 0.045(1) 0.070(1) -0.002(1) 0.009(1) 0.0068(10)
C(18) 0.056(1) 0.0466(10) 0.066(1) -0.0005(8) 0.0052(9) 0.0018(9)
C(19) 0.0415(8) 0.0432(9) 0.0415(8) -0.0046(7) -0.0009(7) 0.0005(7)
C(20) 0.0469(9) 0.0493(10) 0.0400(9) -0.0055(8) -0.0049(7) -0.0050(7)
C(21) 0.0370(8) 0.0415(8) 0.0421(8) -0.0067(6) -0.0019(6) -0.0014(7)
C(22) 0.0429(8) 0.0401(8) 0.0404(8) -0.0050(7) -0.0014(6) -0.0061(7)
C(23) 0.0369(8) 0.0396(8) 0.0413(8) -0.0037(6) -0.0021(6) -0.0013(7)
C(24) 0.0394(8) 0.0375(8) 0.0410(8) -0.0050(6) 0.0004(6) -0.0008(6)
C(25) 0.0466(9) 0.0514(10) 0.0410(9) 0.0024(7) -0.0036(7) -0.0028(7)
C(26) 0.0440(9) 0.061(1) 0.058(1) 0.0052(8) -0.0076(8) -0.0061(9)
C(27) 0.0407(9) 0.064(1) 0.066(1) 0.0013(8) 0.0049(8) -0.0099(10)
C(28) 0.0511(10) 0.061(1) 0.0443(9) -0.0064(8) 0.0089(8) -0.0036(8)
C(29) 0.0464(9) 0.0470(9) 0.0407(8) -0.0054(7) -0.0018(7) 0.0030(7)
C(30) 0.0392(8) 0.0424(8) 0.0394(8) -0.0029(7) 0.0006(6) -0.0029(7)
C(31) 0.0425(8) 0.0439(9) 0.0409(8) -0.0050(7) 0.0008(7) -0.0041(7)
C(32) 0.0387(8) 0.0491(9) 0.0388(8) -0.0023(7) -0.0036(6) -0.0064(7)
C(33) 0.0441(9) 0.063(1) 0.0506(10) -0.0007(8) 0.0032(8) 0.0011(9)
C(34) 0.047(1) 0.104(2) 0.047(1) -0.002(1) 0.0055(8) -0.007(1)
C(35) 0.051(1) 0.098(2) 0.068(1) 0.009(1) -0.0014(10) -0.038(1)
C(36) 0.060(1) 0.061(1) 0.083(2) 0.006(1) -0.005(1) -0.026(1)
C(37) 0.056(1) 0.052(1) 0.058(1) -0.0029(8) -0.0004(9) -0.0081(9)
C(38) 0.0414(9) 0.0521(10) 0.0423(8) -0.0069(7) 0.0034(7) -0.0070(7)

loop_
_atom_type_symbol
_atom_type_description
_atom_type_scat_dispersion_real
_atom_type_scat_dispersion_imag
_atom_type_scat_source
C C 0.018 0.009
;International Tables for Crystallography
(1992, Vol. C, Tables 4.2.6.8 and 6.1.1.1)
;
H H 0.000 0.000
;International Tables for Crystallography
(1992, Vol. C, Table 6.1.1.2)
;
O O 0.049 0.032
;International Tables for Crystallography
(1992, Vol. C, Tables 4.2.6.8 and 6.1.1.1)
;

loop_
_geom_angle_atom_site_label_1
_geom_angle_atom_site_label_2
_geom_angle_atom_site_label_3
_geom_angle
_geom_angle_site_symmetry_1
_geom_angle_site_symmetry_2
_geom_angle_site_symmetry_3
_geom_angle_publ_flag
C(1) O(1) C(2) 108.8(1) 1_555 1_555 1_555 yes
C(1) O(2) C(3) 108.9(1) 1_555 1_555 1_555 yes
C(11) O(4) H(13) 115(2) 1_555 1_555 1_555 no
C(19) O(6) H(14) 106(1) 1_555 1_555 1_555 no
C(20) O(7) C(21) 109.1(1) 1_555 1_555 1_555 yes
C(20) O(8) C(22) 107.4(1) 1_555 1_555 1_555 yes
C(30) O(10) H(27) 111(1) 1_555 1_555 1_555 no
C(38) O(12) H(28) 110(1) 1_555 1_555 1_555 no
O(1) C(1) O(2) 107.3(1) 1_555 1_555 1_555 yes
O(1) C(1) H(1) 107(1) 1_555 1_555 1_555 no
O(1) C(1) H(2) 110(1) 1_555 1_555 1_555 no
O(2) C(1) H(1) 108(1) 1_555 1_555 1_555 no
O(2) C(1) H(2) 111(1) 1_555 1_555 1_555 no
H(1) C(1) H(2) 110(2) 1_555 1_555 1_555 no
O(1) C(2) C(3) 105.8(1) 1_555 1_555 1_555 yes
O(1) C(2) C(4) 118.7(1) 1_555 1_555 1_555 yes
C(3) C(2) C(4) 135.5(1) 1_555 1_555 1_555 yes
O(2) C(3) C(2) 105.8(1) 1_555 1_555 1_555 yes
O(2) C(3) C(12) 118.3(1) 1_555 1_555 1_555 yes
C(2) C(3) C(12) 135.7(1) 1_555 1_555 1_555 yes
C(2) C(4) C(5) 122.0(1) 1_555 1_555 1_555 yes
C(2) C(4) C(11) 121.4(2) 1_555 1_555 1_555 yes
C(5) C(4) C(11) 116.6(1) 1_555 1_555 1_555 yes
C(4) C(5) C(6) 121.5(2) 1_555 1_555 1_555 yes
C(4) C(5) C(10) 120.1(2) 1_555 1_555 1_555 yes
C(6) C(5) C(10) 118.4(2) 1_555 1_555 1_555 yes
C(5) C(6) C(7) 120.6(2) 1_555 1_555 1_555 yes
C(5) C(6) H(3) 116(1) 1_555 1_555 1_555 no
C(7) C(6) H(3) 122(1) 1_555 1_555 1_555 no
C(6) C(7) C(8) 120.0(2) 1_555 1_555 1_555 yes
C(6) C(7) H(4) 117(1) 1_555 1_555 1_555 no
C(8) C(7) H(4) 122(1) 1_555 1_555 1_555 no
C(7) C(8) C(9) 119.9(2) 1_555 1_555 1_555 yes
C(7) C(8) H(5) 119(1) 1_555 1_555 1_555 no
C(9) C(8) H(5) 120(1) 1_555 1_555 1_555 no
C(8) C(9) C(10) 120.6(2) 1_555 1_555 1_555 yes
C(8) C(9) H(6) 119(1) 1_555 1_555 1_555 no
C(10) C(9) H(6) 119(1) 1_555 1_555 1_555 no
C(5) C(10) C(9) 120.5(2) 1_555 1_555 1_555 yes
C(5) C(10) H(7) 117(1) 1_555 1_555 1_555 no
C(9) C(10) H(7) 121(1) 1_555 1_555 1_555 no
O(3) C(11) O(4) 123.1(2) 1_555 1_555 1_555 yes
O(3) C(11) C(4) 120.5(1) 1_555 1_555 1_555 yes
O(4) C(11) C(4) 116.4(2) 1_555 1_555 1_555 yes
C(3) C(12) C(13) 122.1(1) 1_555 1_555 1_555 yes
C(3) C(12) C(19) 121.0(1) 1_555 1_555 1_555 yes
C(13) C(12) C(19) 116.7(1) 1_555 1_555 1_555 yes
C(12) C(13) C(14) 122.8(2) 1_555 1_555 1_555 yes
C(12) C(13) C(18) 119.1(2) 1_555 1_555 1_555 yes
C(14) C(13) C(18) 118.0(2) 1_555 1_555 1_555 yes
C(13) C(14) C(15) 120.9(2) 1_555 1_555 1_555 yes
C(13) C(14) H(8) 119(1) 1_555 1_555 1_555 no
C(15) C(14) H(8) 119(1) 1_555 1_555 1_555 no
C(14) C(15) C(16) 120.4(2) 1_555 1_555 1_555 yes
C(14) C(15) H(9) 116(1) 1_555 1_555 1_555 no
C(16) C(15) H(9) 122(1) 1_555 1_555 1_555 no
C(15) C(16) C(17) 119.9(2) 1_555 1_555 1_555 yes
C(15) C(16) H(10) 122(1) 1_555 1_555 1_555 no
C(17) C(16) H(10) 117(1) 1_555 1_555 1_555 no
C(16) C(17) C(18) 120.1(2) 1_555 1_555 1_555 yes
C(16) C(17) H(11) 128(1) 1_555 1_555 1_555 no
C(18) C(17) H(11) 110(1) 1_555 1_555 1_555 no
C(13) C(18) C(17) 120.7(2) 1_555 1_555 1_555 yes
C(13) C(18) H(12) 120(1) 1_555 1_555 1_555 no
C(17) C(18) H(12) 119(1) 1_555 1_555 1_555 no
O(5) C(19) O(6) 123.5(2) 1_555 1_555 1_555 yes
O(5) C(19) C(12) 121.5(1) 1_555 1_555 1_555 yes
O(6) C(19) C(12) 114.9(1) 1_555 1_555 1_555 yes
O(7) C(20) O(8) 106.7(1) 1_555 1_555 1_555 yes
O(7) C(20) H(15) 109(1) 1_555 1_555 1_555 no
O(7) C(20) H(16) 108(1) 1_555 1_555 1_555 no
O(8) C(20) H(15) 113(1) 1_555 1_555 1_555 no
O(8) C(20) H(16) 111(1) 1_555 1_555 1_555 no
H(15) C(20) H(16) 106(1) 1_555 1_555 1_555 no
O(7) C(21) C(22) 105.8(1) 1_555 1_555 1_555 yes
O(7) C(21) C(23) 119.4(1) 1_555 1_555 1_555 yes
C(22) C(21) C(23) 134.7(1) 1_555 1_555 1_555 yes
O(8) C(22) C(21) 105.5(1) 1_555 1_555 1_555 yes
O(8) C(22) C(31) 118.7(1) 1_555 1_555 1_555 yes
C(21) C(22) C(31) 135.7(1) 1_555 1_555 1_555 yes
C(21) C(23) C(24) 123.4(1) 1_555 1_555 1_555 yes
C(21) C(23) C(30) 119.8(1) 1_555 1_555 1_555 yes
C(24) C(23) C(30) 116.8(1) 1_555 1_555 1_555 yes
C(23) C(24) C(25) 121.9(1) 1_555 1_555 1_555 yes
C(23) C(24) C(29) 120.2(1) 1_555 1_555 1_555 yes
C(25) C(24) C(29) 117.9(2) 1_555 1_555 1_555 yes
C(24) C(25) C(26) 120.6(2) 1_555 1_555 1_555 yes
C(24) C(25) H(17) 119(1) 1_555 1_555 1_555 no
C(26) C(25) H(17) 119(1) 1_555 1_555 1_555 no
C(25) C(26) C(27) 120.7(2) 1_555 1_555 1_555 yes
C(25) C(26) H(18) 122(1) 1_555 1_555 1_555 no
C(27) C(26) H(18) 117(1) 1_555 1_555 1_555 no
C(26) C(27) C(28) 119.3(2) 1_555 1_555 1_555 yes
C(26) C(27) H(19) 121(1) 1_555 1_555 1_555 no
C(28) C(27) H(19) 119(1) 1_555 1_555 1_555 no
C(27) C(28) C(29) 120.7(2) 1_555 1_555 1_555 yes
C(27) C(28) H(20) 115(1) 1_555 1_555 1_555 no
C(29) C(28) H(20) 123(1) 1_555 1_555 1_555 no
C(24) C(29) C(28) 120.8(2) 1_555 1_555 1_555 yes
C(24) C(29) H(21) 117(1) 1_555 1_555 1_555 no
C(28) C(29) H(21) 121(1) 1_555 1_555 1_555 no
O(9) C(30) O(10) 123.2(1) 1_555 1_555 1_555 yes
O(9) C(30) C(23) 121.7(1) 1_555 1_555 1_555 yes
O(10) C(30) C(23) 115.0(1) 1_555 1_555 1_555 yes
C(22) C(31) C(32) 121.7(1) 1_555 1_555 1_555 yes
C(22) C(31) C(38) 122.5(1) 1_555 1_555 1_555 yes
C(32) C(31) C(38) 115.8(1) 1_555 1_555 1_555 yes
C(31) C(32) C(33) 119.0(2) 1_555 1_555 1_555 yes
C(31) C(32) C(37) 121.8(2) 1_555 1_555 1_555 yes
C(33) C(32) C(37) 119.3(2) 1_555 1_555 1_555 yes
C(32) C(33) C(34) 120.0(2) 1_555 1_555 1_555 yes
C(32) C(33) H(22) 120(1) 1_555 1_555 1_555 no
C(34) C(33) H(22) 119(1) 1_555 1_555 1_555 no
C(33) C(34) C(35) 120.6(2) 1_555 1_555 1_555 yes
C(33) C(34) H(23) 118(1) 1_555 1_555 1_555 no
C(35) C(34) H(23) 120(1) 1_555 1_555 1_555 no
C(34) C(35) C(36) 119.6(2) 1_555 1_555 1_555 yes
C(34) C(35) H(24) 120(1) 1_555 1_555 1_555 no
C(36) C(35) H(24) 119(1) 1_555 1_555 1_555 no
C(35) C(36) C(37) 120.3(2) 1_555 1_555 1_555 yes
C(35) C(36) H(25) 120(1) 1_555 1_555 1_555 no
C(37) C(36) H(25) 119(1) 1_555 1_555 1_555 no
C(32) C(37) C(36) 120.3(2) 1_555 1_555 1_555 yes
C(32) C(37) H(26) 117(1) 1_555 1_555 1_555 no
C(36) C(37) H(26) 121(1) 1_555 1_555 1_555 no
O(11) C(38) O(12) 123.5(2) 1_555 1_555 1_555 yes
O(11) C(38) C(31) 120.6(2) 1_555 1_555 1_555 yes
O(12) C(38) C(31) 115.9(2) 1_555 1_555 1_555 yes

loop_
_geom_bond_atom_site_label_1
_geom_bond_atom_site_label_2
_geom_bond_distance
_geom_bond_publ_flag
O(1) C(1) 1.413(2) yes
O(1) C(2) 1.374(2) yes
O(2) C(1) 1.401(2) yes
O(2) C(3) 1.370(2) yes
O(3) C(11) 1.255(2) yes
O(4) C(11) 1.282(2) yes
O(5) C(19) 1.230(2) yes
O(6) C(19) 1.298(2) yes
O(7) C(20) 1.415(2) yes
O(7) C(21) 1.371(2) yes
O(8) C(20) 1.414(2) yes
O(8) C(22) 1.376(2) yes
O(9) C(30) 1.241(2) yes
O(10) C(30) 1.294(2) yes
O(11) C(38) 1.251(2) yes
O(12) C(38) 1.286(2) yes
C(2) C(3) 1.479(2) yes
C(2) C(4) 1.347(2) yes
C(3) C(12) 1.348(2) yes
C(4) C(5) 1.493(2) yes
C(4) C(11) 1.481(2) yes
C(5) C(6) 1.388(3) yes
C(5) C(10) 1.392(3) yes
C(6) C(7) 1.385(3) yes
C(7) C(8) 1.380(3) yes
C(8) C(9) 1.363(4) yes
C(9) C(10) 1.381(3) yes
C(12) C(13) 1.480(2) yes
C(12) C(19) 1.491(2) yes
C(13) C(14) 1.385(2) yes
C(13) C(18) 1.392(3) yes
C(14) C(15) 1.377(3) yes
C(15) C(16) 1.374(4) yes
C(16) C(17) 1.365(4) yes
C(17) C(18) 1.389(3) yes
C(21) C(22) 1.480(2) yes
C(21) C(23) 1.348(2) yes
C(22) C(31) 1.347(2) yes
C(23) C(24) 1.485(2) yes
C(23) C(30) 1.487(2) yes
C(24) C(25) 1.394(2) yes
C(24) C(29) 1.398(2) yes
C(25) C(26) 1.387(3) yes
C(26) C(27) 1.377(3) yes
C(27) C(28) 1.375(3) yes
C(28) C(29) 1.382(3) yes
C(31) C(32) 1.487(2) yes
C(31) C(38) 1.487(2) yes
C(32) C(33) 1.394(3) yes
C(32) C(37) 1.378(3) yes
C(33) C(34) 1.380(3) yes
C(34) C(35) 1.372(4) yes
C(35) C(36) 1.382(3) yes
C(36) C(37) 1.383(3) yes

loop_
_geom_contact_atom_site_label_1
_geom_contact_atom_site_label_2
_geom_contact_distance
_geom_contact_publ_flag
O(3) O(12) 2.685(2) yes
O(4) O(11) 2.663(2) yes
O(5) O(10) 2.631(2) yes
O(6) O(9) 2.688(2) yes

loop_
_geom_torsion_atom_site_label_1
_geom_torsion_atom_site_label_2
_geom_torsion_atom_site_label_3
_geom_torsion_atom_site_label_4
_geom_torsion
_geom_torsion_site_symmetry_1
_geom_torsion_site_symmetry_2
_geom_torsion_site_symmetry_3
_geom_torsion_site_symmetry_4
_geom_torsion_publ_flag
O(1) C(1) O(2) C(3) 9.2(2) 1_555 1_555 1_555 1_555 yes
O(1) C(2) C(3) O(2) 18.9(2) 1_555 1_555 1_555 1_555 yes
O(1) C(2) C(3) C(12) -155.3(2) 1_555 1_555 1_555 1_555 yes
O(1) C(2) C(4) C(5) 10.0(3) 1_555 1_555 1_555 1_555 yes
O(1) C(2) C(4) C(11) -170.2(2) 1_555 1_555 1_555 1_555 yes
O(2) C(1) O(1) C(2) 3.3(2) 1_555 1_555 1_555 1_555 yes
O(2) C(3) C(2) C(4) -159.1(2) 1_555 1_555 1_555 1_555 yes
O(2) C(3) C(12) C(13) 0.6(2) 1_555 1_555 1_555 1_555 yes
O(2) C(3) C(12) C(19) -173.4(1) 1_555 1_555 1_555 1_555 yes
O(3) C(11) C(4) C(2) 36.9(2) 1_555 1_555 1_555 1_555 yes
O(3) C(11) C(4) C(5) -143.3(2) 1_555 1_555 1_555 1_555 yes
O(4) C(11) C(4) C(2) -145.2(2) 1_555 1_555 1_555 1_555 yes
O(4) C(11) C(4) C(5) 34.7(2) 1_555 1_555 1_555 1_555 yes
O(5) C(19) C(12) C(3) 40.2(2) 1_555 1_555 1_555 1_555 yes
O(5) C(19) C(12) C(13) -134.2(2) 1_555 1_555 1_555 1_555 yes
O(6) C(19) C(12) C(3) -142.1(2) 1_555 1_555 1_555 1_555 yes
O(6) C(19) C(12) C(13) 43.6(2) 1_555 1_555 1_555 1_555 yes
O(7) C(20) O(8) C(22) 18.7(2) 1_555 1_555 1_555 1_555 yes
O(7) C(21) C(22) O(8) 20.2(2) 1_555 1_555 1_555 1_555 yes
O(7) C(21) C(22) C(31) -157.0(2) 1_555 1_555 1_555 1_555 yes
O(7) C(21) C(23) C(24) 8.4(2) 1_555 1_555 1_555 1_555 yes
O(7) C(21) C(23) C(30) -169.5(1) 1_555 1_555 1_555 1_555 yes
O(8) C(20) O(7) C(21) -5.6(2) 1_555 1_555 1_555 1_555 yes
O(8) C(22) C(21) C(23) -157.6(2) 1_555 1_555 1_555 1_555 yes
O(8) C(22) C(31) C(32) 2.9(2) 1_555 1_555 1_555 1_555 yes
O(8) C(22) C(31) C(38) -174.5(1) 1_555 1_555 1_555 1_555 yes
O(9) C(30) C(23) C(21) 40.0(2) 1_555 1_555 1_555 1_555 yes
O(9) C(30) C(23) C(24) -138.1(2) 1_555 1_555 1_555 1_555 yes
O(10) C(30) C(23) C(21) -142.1(2) 1_555 1_555 1_555 1_555 yes
O(10) C(30) C(23) C(24) 39.8(2) 1_555 1_555 1_555 1_555 yes
O(11) C(38) C(31) C(22) 39.7(3) 1_555 1_555 1_555 1_555 yes
O(11) C(38) C(31) C(32) -137.8(2) 1_555 1_555 1_555 1_555 yes
O(12) C(38) C(31) C(22) -142.1(2) 1_555 1_555 1_555 1_555 yes
O(12) C(38) C(31) C(32) 40.4(2) 1_555 1_555 1_555 1_555 yes
C(1) O(1) C(2) C(3) -13.4(2) 1_555 1_555 1_555 1_555 yes
C(1) O(1) C(2) C(4) 164.9(2) 1_555 1_555 1_555 1_555 yes
C(1) O(2) C(3) C(2) -17.1(2) 1_555 1_555 1_555 1_555 yes
C(1) O(2) C(3) C(12) 158.3(2) 1_555 1_555 1_555 1_555 yes
C(2) C(3) C(12) C(13) 174.3(2) 1_555 1_555 1_555 1_555 yes
C(2) C(3) C(12) C(19) 0.2(3) 1_555 1_555 1_555 1_555 yes
C(2) C(4) C(5) C(6) 51.5(2) 1_555 1_555 1_555 1_555 yes
C(2) C(4) C(5) C(10) -131.2(2) 1_555 1_555 1_555 1_555 yes
C(3) C(2) C(4) C(5) -172.2(2) 1_555 1_555 1_555 1_555 yes
C(3) C(2) C(4) C(11) 7.6(3) 1_555 1_555 1_555 1_555 yes
C(3) C(12) C(13) C(14) 43.0(2) 1_555 1_555 1_555 1_555 yes
C(3) C(12) C(13) C(18) -134.0(2) 1_555 1_555 1_555 1_555 yes
C(4) C(2) C(3) C(12) 26.7(4) 1_555 1_555 1_555 1_555 yes
C(4) C(5) C(6) C(7) 175.5(2) 1_555 1_555 1_555 1_555 yes
C(4) C(5) C(10) C(9) -176.3(2) 1_555 1_555 1_555 1_555 yes
C(5) C(6) C(7) C(8) 1.2(3) 1_555 1_555 1_555 1_555 yes
C(5) C(10) C(9) C(8) 0.4(3) 1_555 1_555 1_555 1_555 yes
C(6) C(5) C(4) C(11) -128.4(2) 1_555 1_555 1_555 1_555 yes
C(6) C(5) C(10) C(9) 1.1(3) 1_555 1_555 1_555 1_555 yes
C(6) C(7) C(8) C(9) 0.3(4) 1_555 1_555 1_555 1_555 yes
C(7) C(6) C(5) C(10) -1.9(3) 1_555 1_555 1_555 1_555 yes
C(7) C(8) C(9) C(10) -1.1(4) 1_555 1_555 1_555 1_555 yes
C(10) C(5) C(4) C(11) 48.9(2) 1_555 1_555 1_555 1_555 yes
C(12) C(13) C(14) C(15) -175.8(2) 1_555 1_555 1_555 1_555 yes
C(12) C(13) C(18) C(17) 175.2(2) 1_555 1_555 1_555 1_555 yes
C(13) C(14) C(15) C(16) 0.2(3) 1_555 1_555 1_555 1_555 yes
C(13) C(18) C(17) C(16) 1.2(3) 1_555 1_555 1_555 1_555 yes
C(14) C(13) C(12) C(19) -142.8(2) 1_555 1_555 1_555 1_555 yes
C(14) C(13) C(18) C(17) -1.9(3) 1_555 1_555 1_555 1_555 yes
C(14) C(15) C(16) C(17) -1.0(4) 1_555 1_555 1_555 1_555 yes
C(15) C(14) C(13) C(18) 1.3(3) 1_555 1_555 1_555 1_555 yes
C(15) C(16) C(17) C(18) 0.3(4) 1_555 1_555 1_555 1_555 yes
C(18) C(13) C(12) C(19) 40.2(2) 1_555 1_555 1_555 1_555 yes
C(20) O(7) C(21) C(22) -8.7(2) 1_555 1_555 1_555 1_555 yes
C(20) O(7) C(21) C(23) 169.5(2) 1_555 1_555 1_555 1_555 yes
C(20) O(8) C(22) C(21) -23.7(2) 1_555 1_555 1_555 1_555 yes
C(20) O(8) C(22) C(31) 154.0(2) 1_555 1_555 1_555 1_555 yes
C(21) C(22) C(31) C(32) 179.8(2) 1_555 1_555 1_555 1_555 yes
C(21) C(22) C(31) C(38) 2.4(3) 1_555 1_555 1_555 1_555 yes
C(21) C(23) C(24) C(25) 33.1(2) 1_555 1_555 1_555 1_555 yes
C(21) C(23) C(24) C(29) -148.3(2) 1_555 1_555 1_555 1_555 yes
C(22) C(21) C(23) C(24) -174.1(2) 1_555 1_555 1_555 1_555 yes
C(22) C(21) C(23) C(30) 8.0(3) 1_555 1_555 1_555 1_555 yes
C(22) C(31) C(32) C(33) -125.5(2) 1_555 1_555 1_555 1_555 yes
C(22) C(31) C(32) C(37) 55.8(2) 1_555 1_555 1_555 1_555 yes
C(23) C(21) C(22) C(31) 25.2(3) 1_555 1_555 1_555 1_555 yes
C(23) C(24) C(25) C(26) 179.2(2) 1_555 1_555 1_555 1_555 yes
C(23) C(24) C(29) C(28) -179.4(2) 1_555 1_555 1_555 1_555 yes
C(24) C(25) C(26) C(27) 0.1(3) 1_555 1_555 1_555 1_555 yes
C(24) C(29) C(28) C(27) 0.3(3) 1_555 1_555 1_555 1_555 yes
C(25) C(24) C(23) C(30) -148.9(2) 1_555 1_555 1_555 1_555 yes
C(25) C(24) C(29) C(28) -0.8(2) 1_555 1_555 1_555 1_555 yes
C(25) C(26) C(27) C(28) -0.6(3) 1_555 1_555 1_555 1_555 yes
C(26) C(25) C(24) C(29) 0.5(3) 1_555 1_555 1_555 1_555 yes
C(26) C(27) C(28) C(29) 0.3(3) 1_555 1_555 1_555 1_555 yes
C(29) C(24) C(23) C(30) 29.8(2) 1_555 1_555 1_555 1_555 yes
C(31) C(32) C(33) C(34) -179.1(2) 1_555 1_555 1_555 1_555 yes
C(31) C(32) C(37) C(36) 178.0(2) 1_555 1_555 1_555 1_555 yes
C(32) C(33) C(34) C(35) 1.2(3) 1_555 1_555 1_555 1_555 yes
C(32) C(37) C(36) C(35) 0.9(3) 1_555 1_555 1_555 1_555 yes
C(33) C(32) C(31) C(38) 52.0(2) 1_555 1_555 1_555 1_555 yes
C(33) C(32) C(37) C(36) -0.7(3) 1_555 1_555 1_555 1_555 yes
C(33) C(34) C(35) C(36) -1.1(3) 1_555 1_555 1_555 1_555 yes
C(34) C(33) C(32) C(37) -0.3(3) 1_555 1_555 1_555 1_555 yes
C(34) C(35) C(36) C(37) 0.1(3) 1_555 1_555 1_555 1_555 yes
C(37) C(32) C(31) C(38) -126.7(2) 1_555 1_555 1_555 1_555 yes
